data_7210945
loop_
_publ_author_name
'Niranjana, P.'
'Pati, Anita'
'Porwal, Suheel K.'
'Ramkumar, Venkatachalam'
'Gharpure, Santosh J.'
'Chand, Dillip Kumar'

_publ_section_title
;
 Coordination polymers via self-assembly of silver(i) and
 cis-bis-nitrile-oxa-bowl derivatives
;
_journal_issue 45
_journal_name_full CrystEngComm
_journal_page_first 9623
_journal_paper_doi 10.1039/c3ce41003j
_journal_volume 15
_journal_year 2013
_chemical_formula_moiety '2(C17 H14 Ag F6 N2 O2 Sb), 2(C0.50 H2 O0.50)'
_chemical_formula_sum 'C35 H32 Ag2 F12 N4 O5 Sb2'
_chemical_formula_weight 1275.91
_chemical_name_systematic
;

 ?

;
_space_group_IT_number 14
_symmetry_cell_setting monoclinic
_symmetry_space_group_name_Hall '-P 2yn'
_symmetry_space_group_name_H-M 'P 1 21/n 1'
_atom_sites_solution_hydrogens geom
_atom_sites_solution_primary direct
_atom_sites_solution_secondary difmap
_audit_creation_method SHELXL-97
_cell_angle_alpha 90.00
_cell_angle_beta 95.864(3)
_cell_angle_gamma 90.00
_cell_formula_units_Z 2
_cell_length_a 7.4347(4)
_cell_length_b 18.1183(10)
_cell_length_c 15.1884(9)
_cell_measurement_reflns_used 7253
_cell_measurement_temperature 298(2)
_cell_measurement_theta_max 29.93
_cell_measurement_theta_min 2.62
_cell_volume 2035.2(2)
_computing_cell_refinement 'APEXII/SAINT, Bruker,2004'
_computing_data_collection 'APEXII, Bruker,2004'
_computing_data_reduction 'SAINT PLUS/XPREP, Bruker,2004'
_computing_molecular_graphics 'ORTEP-3   (Farrugia, 1997)'
_computing_publication_material 'SHELXL-97  (Sheldrick, 2008)'
_computing_structure_refinement 'SHELXL-97  (Sheldrick, 2008)'
_computing_structure_solution 'SHELXS-97  (Sheldrick, 2008)'
_diffrn_ambient_temperature 298(2)
_diffrn_measured_fraction_theta_full 0.994
_diffrn_measured_fraction_theta_max 0.994
_diffrn_measurement_device_type 'Bruker APEXIICCD area detector'
_diffrn_measurement_method 'phi and omega scans'
_diffrn_radiation_monochromator graphite
_diffrn_radiation_source 'fine-focus sealed tube'
_diffrn_radiation_type MoK\a
_diffrn_radiation_wavelength 0.71073
_diffrn_reflns_av_R_equivalents 0.0185
_diffrn_reflns_av_sigmaI/netI 0.0179
_diffrn_reflns_limit_h_max 8
_diffrn_reflns_limit_h_min -8
_diffrn_reflns_limit_k_max 20
_diffrn_reflns_limit_k_min -21
_diffrn_reflns_limit_l_max 17
_diffrn_reflns_limit_l_min -17
_diffrn_reflns_number 12463
_diffrn_reflns_theta_full 25.00
_diffrn_reflns_theta_max 25.00
_diffrn_reflns_theta_min 2.25
_exptl_absorpt_coefficient_mu 2.363
_exptl_absorpt_correction_T_max 0.6758
_exptl_absorpt_correction_T_min 0.4919
_exptl_absorpt_correction_type multi-scan
_exptl_absorpt_process_details 'SADABS (Bruker,2004)'
_exptl_crystal_colour colourless
_exptl_crystal_density_diffrn 2.082
_exptl_crystal_density_method 'not measured'
_exptl_crystal_description block
_exptl_crystal_F_000 1228
_exptl_crystal_size_max 0.35
_exptl_crystal_size_mid 0.25
_exptl_crystal_size_min 0.18
_refine_diff_density_max 0.995
_refine_diff_density_min -0.913
_refine_diff_density_rms 0.112
_refine_ls_extinction_method none
_refine_ls_goodness_of_fit_ref 1.063
_refine_ls_hydrogen_treatment constr
_refine_ls_matrix_type full
_refine_ls_number_parameters 282
_refine_ls_number_reflns 3550
_refine_ls_number_restraints 0
_refine_ls_restrained_S_all 1.063
_refine_ls_R_factor_all 0.0453
_refine_ls_R_factor_gt 0.0395
_refine_ls_shift/su_max 0.000
_refine_ls_shift/su_mean 0.000
_refine_ls_structure_factor_coef Fsqd
_refine_ls_weighting_details 'calc w=1/[\s^2^(Fo^2^)+(0.0480P)^2^+7.4449P] where P=(Fo^2^+2Fc^2^)/3'
_refine_ls_weighting_scheme calc
_refine_ls_wR_factor_gt 0.1003
_refine_ls_wR_factor_ref 0.1051
_reflns_number_gt 3116
_reflns_number_total 3550
_reflns_threshold_expression >2sigma(I)
_cod_data_source_file c3ce41003j.txt
_cod_data_source_block new
_cod_depositor_comments
;
The following automatic conversions were performed:

'_symmetry_cell_setting' value 'Monoclinic' changed to 'monoclinic'
according to /home/saulius/struct/CIF-dictionaries/cif_core.dic
dictionary named 'cif_core.dic' version 2.4.2 from 2011-04-26.

Automatic conversion script
Id: cif_fix_values 1891 2012-01-12 08:04:46Z andrius 
;
_cod_original_sg_symbol_H-M P2(1)/n
_cod_original_formula_sum ' C35 H32 Ag2 F12 N4 O5 Sb2'
_cod_database_code 7210945

loop_
_symmetry_equiv_pos_as_xyz
'x, y, z'
'-x+1/2, y+1/2, -z+1/2'
'-x, -y, -z'
'x-1/2, -y-1/2, z-1/2'

loop_
_atom_site_label
_atom_site_type_symbol
_atom_site_fract_x
_atom_site_fract_y
_atom_site_fract_z
_atom_site_U_iso_or_equiv
_atom_site_adp_type
_atom_site_occupancy
_atom_site_symmetry_multiplicity
_atom_site_calc_flag
_atom_site_refinement_flags
_atom_site_disorder_assembly
_atom_site_disorder_group
Ag1 Ag -0.45695(5) 0.20521(3) -0.00562(3) 0.05551(17) Uani 1 1 d . . .
C1 C 0.5717(6) 0.3944(3) 0.0561(3) 0.0361(11) Uani 1 1 d . . .
C2 C 0.7237(8) 0.4189(3) 0.0174(4) 0.0470(13) Uani 1 1 d . . .
H2 H 0.8270 0.4329 0.0533 0.056 Uiso 1 1 calc R . .
C3 C 0.7221(9) 0.4227(3) -0.0734(4) 0.0537(15) Uani 1 1 d . . .
H3 H 0.8254 0.4372 -0.0986 0.064 Uiso 1 1 calc R . .
C4 C 0.5660(10) 0.4047(3) -0.1269(4) 0.0562(16) Uani 1 1 d . . .
H4 H 0.5642 0.4079 -0.1881 0.067 Uiso 1 1 calc R . .
C5 C 0.4126(9) 0.3818(3) -0.0896(4) 0.0492(13) Uani 1 1 d . . .
H5 H 0.3077 0.3705 -0.1259 0.059 Uiso 1 1 calc R . .
C6 C 0.4152(7) 0.3758(3) 0.0022(3) 0.0352(11) Uani 1 1 d . . .
C7 C 0.2530(6) 0.3492(3) 0.0430(3) 0.0360(11) Uani 1 1 d . . .
H7 H 0.1446 0.3585 0.0022 0.043 Uiso 1 1 calc R . .
C8 C 0.1446(6) 0.2499(3) 0.1167(3) 0.0360(11) Uani 1 1 d . . .
H8 H 0.1870 0.2065 0.1514 0.043 Uiso 1 1 calc R . .
C9 C 0.1264(6) 0.3172(3) 0.1793(3) 0.0367(11) Uani 1 1 d . . .
H9 H -0.0012 0.3297 0.1816 0.044 Uiso 1 1 calc R . .
C10 C 0.2216(7) 0.3084(3) 0.2731(4) 0.0452(13) Uani 1 1 d . . .
H10A H 0.1531 0.3330 0.3156 0.054 Uiso 1 1 calc R . .
H10B H 0.2329 0.2566 0.2887 0.054 Uiso 1 1 calc R . .
C11 C 0.4087(6) 0.3436(3) 0.2731(3) 0.0365(11) Uani 1 1 d . . .
H11 H 0.4407 0.3701 0.3288 0.044 Uiso 1 1 calc R . .
C12 C 0.5629(7) 0.2890(3) 0.2550(3) 0.0366(11) Uani 1 1 d . . .
H12 H 0.5168 0.2384 0.2545 0.044 Uiso 1 1 calc R . .
C13 C 0.5774(6) 0.3841(3) 0.1541(3) 0.0368(11) Uani 1 1 d . . .
H13 H 0.6733 0.4149 0.1840 0.044 Uiso 1 1 calc R . .
C14 C 0.4003(6) 0.3975(3) 0.1951(3) 0.0333(10) Uani 1 1 d . . .
H14 H 0.3963 0.4484 0.2166 0.040 Uiso 1 1 calc R . .
C15 C 0.2245(6) 0.3797(3) 0.1342(3) 0.0346(10) Uani 1 1 d . . .
H15 H 0.1471 0.4236 0.1279 0.041 Uiso 1 1 calc R . .
F1 F -0.6328(9) 0.1132(4) 0.2193(5) 0.155(3) Uani 1 1 d . . .
F2 F -0.2887(7) 0.1191(3) 0.2029(3) 0.1057(17) Uani 1 1 d . . .
F3 F -0.4290(7) 0.0144(3) 0.2979(3) 0.1002(16) Uani 1 1 d . . .
F4 F -0.2795(11) -0.0165(4) 0.1597(5) 0.153(3) Uani 1 1 d . . .
F5 F -0.6460(12) -0.0228(5) 0.1644(5) 0.194(4) Uani 1 1 d . . .
F6 F -0.5120(10) 0.0827(4) 0.0639(4) 0.155(3) Uani 1 1 d . . .
C21 C -0.0332(7) 0.2335(3) 0.0650(4) 0.0408(12) Uani 1 1 d . . .
C20 C 0.7181(7) 0.2961(3) 0.3242(4) 0.0400(12) Uani 1 1 d . . .
N5 N -0.6642(6) 0.1989(3) -0.1223(3) 0.0504(12) Uani 1 1 d . . .
N4 N -0.1690(6) 0.2222(3) 0.0276(3) 0.0495(12) Uani 1 1 d . . .
O1 O 0.2722(4) 0.26955(18) 0.0580(2) 0.0367(8) Uani 1 1 d . . .
O2 O 0.6186(5) 0.3060(2) 0.1719(2) 0.0420(8) Uani 1 1 d . . .
C17 C -0.0055(15) 0.0400(5) 0.0103(9) 0.040(2) Uani 0.50 1 d P A -1
H17A H -0.0076 0.0450 0.0732 0.060 Uiso 0.50 1 calc PR A -1
H17B H -0.0010 -0.0114 -0.0048 0.060 Uiso 0.50 1 calc PR A -1
H17C H -0.1127 0.0618 -0.0195 0.060 Uiso 0.50 1 calc PR A -1
O4 O 0.1248(16) 0.0707(6) -0.0120(8) 0.082(3) Uani 0.50 1 d P A -1
H4A H 0.1900 0.0406 -0.0336 0.122 Uiso 0.50 1 calc PR A -1
Sb1 Sb -0.47036(6) 0.04777(2) 0.18059(3) 0.04889(15) Uani 1 1 d . . .

loop_
_atom_site_aniso_label
_atom_site_aniso_U_11
_atom_site_aniso_U_22
_atom_site_aniso_U_33
_atom_site_aniso_U_23
_atom_site_aniso_U_13
_atom_site_aniso_U_12
Ag1 0.0299(2) 0.0817(4) 0.0535(3) -0.0012(2) -0.00274(19) -0.0058(2)
C1 0.033(2) 0.037(3) 0.039(3) 0.002(2) 0.007(2) 0.001(2)
C2 0.045(3) 0.045(3) 0.052(3) 0.005(3) 0.010(3) -0.006(2)
C3 0.068(4) 0.043(3) 0.055(4) 0.007(3) 0.028(3) -0.005(3)
C4 0.088(5) 0.045(3) 0.039(3) 0.010(3) 0.023(3) -0.002(3)
C5 0.062(4) 0.048(3) 0.037(3) 0.005(2) 0.001(3) -0.003(3)
C6 0.040(3) 0.035(3) 0.031(3) 0.003(2) 0.005(2) 0.003(2)
C7 0.033(2) 0.042(3) 0.032(3) 0.002(2) -0.004(2) 0.004(2)
C8 0.029(2) 0.040(3) 0.039(3) -0.001(2) 0.003(2) -0.003(2)
C9 0.023(2) 0.048(3) 0.039(3) -0.003(2) 0.007(2) 0.001(2)
C10 0.036(3) 0.065(4) 0.035(3) -0.005(3) 0.010(2) -0.003(2)
C11 0.033(2) 0.048(3) 0.029(3) -0.007(2) 0.003(2) 0.000(2)
C12 0.034(3) 0.043(3) 0.033(3) 0.002(2) 0.003(2) 0.002(2)
C13 0.026(2) 0.049(3) 0.035(3) -0.003(2) 0.0017(19) -0.003(2)
C14 0.030(2) 0.034(2) 0.036(3) -0.009(2) 0.001(2) 0.0022(19)
C15 0.027(2) 0.037(3) 0.039(3) -0.001(2) -0.0010(19) 0.0075(19)
F1 0.156(6) 0.136(5) 0.190(7) 0.064(5) 0.102(5) 0.095(5)
F2 0.107(4) 0.117(4) 0.087(3) 0.023(3) -0.016(3) -0.042(3)
F3 0.091(3) 0.133(4) 0.078(3) 0.054(3) 0.014(2) 0.023(3)
F4 0.201(7) 0.118(5) 0.159(6) 0.026(4) 0.110(6) 0.067(5)
F5 0.230(8) 0.186(7) 0.149(6) 0.078(5) -0.057(6) -0.155(7)
F6 0.196(7) 0.175(6) 0.084(4) 0.061(4) -0.036(4) -0.098(6)
C21 0.037(3) 0.040(3) 0.046(3) -0.003(2) 0.009(2) -0.003(2)
C20 0.035(3) 0.049(3) 0.036(3) 0.012(2) 0.007(2) 0.002(2)
N5 0.040(3) 0.072(3) 0.038(3) -0.015(2) -0.001(2) 0.001(2)
N4 0.032(2) 0.057(3) 0.058(3) -0.012(2) -0.001(2) -0.006(2)
O1 0.0328(17) 0.0374(18) 0.041(2) -0.0068(15) 0.0093(14) -0.0035(14)
O2 0.0400(19) 0.056(2) 0.0309(19) 0.0021(16) 0.0057(15) 0.0186(17)
C17 0.030(5) 0.027(5) 0.064(7) -0.007(5) 0.014(5) 0.000(4)
O4 0.096(8) 0.073(6) 0.074(7) -0.002(6) -0.001(6) 0.019(6)
Sb1 0.0601(3) 0.0433(2) 0.0445(2) 0.00885(16) 0.01122(18) 0.00338(17)

loop_
_atom_type_symbol
_atom_type_description
_atom_type_scat_dispersion_real
_atom_type_scat_dispersion_imag
_atom_type_scat_source
C C 0.0033 0.0016 'International Tables Vol C Tables 4.2.6.8 and 6.1.1.4'
H H 0.0000 0.0000 'International Tables Vol C Tables 4.2.6.8 and 6.1.1.4'
N N 0.0061 0.0033 'International Tables Vol C Tables 4.2.6.8 and 6.1.1.4'
F F 0.0171 0.0103 'International Tables Vol C Tables 4.2.6.8 and 6.1.1.4'
Sb Sb -0.5866 1.5461 'International Tables Vol C Tables 4.2.6.8 and 6.1.1.4'
Ag Ag -0.8971 1.1015 'International Tables Vol C Tables 4.2.6.8 and 6.1.1.4'
O O 0.0106 0.0060 'International Tables Vol C Tables 4.2.6.8 and 6.1.1.4'

loop_
_geom_angle_atom_site_label_1
_geom_angle_atom_site_label_2
_geom_angle_atom_site_label_3
_geom_angle
_geom_angle_site_symmetry_1
_geom_angle_site_symmetry_3
N4 Ag1 N5 141.02(19) . .
N4 Ag1 F6 103.1(2) . .
N5 Ag1 F6 99.18(19) . .
N4 Ag1 O1 129.30(15) . 1_455
N5 Ag1 O1 79.60(14) . 1_455
F6 Ag1 O1 94.3(2) . 1_455
C6 C1 C2 119.4(5) . .
C6 C1 C13 119.4(4) . .
C2 C1 C13 121.1(5) . .
C3 C2 C1 120.7(5) . .
C3 C2 H2 119.6 . .
C1 C2 H2 119.6 . .
C2 C3 C4 119.7(5) . .
C2 C3 H3 120.1 . .
C4 C3 H3 120.1 . .
C3 C4 C5 120.3(5) . .
C3 C4 H4 119.8 . .
C5 C4 H4 119.8 . .
C4 C5 C6 120.1(6) . .
C4 C5 H5 119.9 . .
C6 C5 H5 119.9 . .
C1 C6 C5 119.6(5) . .
C1 C6 C7 119.7(4) . .
C5 C6 C7 120.7(5) . .
O1 C7 C6 108.3(4) . .
O1 C7 C15 103.7(4) . .
C6 C7 C15 116.9(4) . .
O1 C7 H7 109.2 . .
C6 C7 H7 109.2 . .
C15 C7 H7 109.2 . .
O1 C8 C21 109.4(4) . .
O1 C8 C9 107.0(4) . .
C21 C8 C9 110.3(4) . .
O1 C8 H8 110.0 . .
C21 C8 H8 110.0 . .
C9 C8 H8 110.0 . .
C10 C9 C15 107.1(4) . .
C10 C9 C8 115.2(4) . .
C15 C9 C8 103.2(4) . .
C10 C9 H9 110.4 . .
C15 C9 H9 110.4 . .
C8 C9 H9 110.4 . .
C11 C10 C9 106.9(4) . .
C11 C10 H10A 110.3 . .
C9 C10 H10A 110.3 . .
C11 C10 H10B 110.3 . .
C9 C10 H10B 110.3 . .
H10A C10 H10B 108.6 . .
C10 C11 C14 107.5(4) . .
C10 C11 C12 114.8(4) . .
C14 C11 C12 103.9(4) . .
C10 C11 H11 110.1 . .
C14 C11 H11 110.1 . .
C12 C11 H11 110.1 . .
O2 C12 C20 109.8(4) . .
O2 C12 C11 108.0(4) . .
C20 C12 C11 110.6(4) . .
O2 C12 H12 109.5 . .
C20 C12 H12 109.5 . .
C11 C12 H12 109.5 . .
O2 C13 C1 106.7(4) . .
O2 C13 C14 104.5(4) . .
C1 C13 C14 116.5(4) . .
O2 C13 H13 109.6 . .
C1 C13 H13 109.6 . .
C14 C13 H13 109.6 . .
C11 C14 C13 104.1(4) . .
C11 C14 C15 107.0(4) . .
C13 C14 C15 115.5(4) . .
C11 C14 H14 110.0 . .
C13 C14 H14 110.0 . .
C15 C14 H14 110.0 . .
C7 C15 C9 104.6(4) . .
C7 C15 C14 115.3(4) . .
C9 C15 C14 107.2(4) . .
C7 C15 H15 109.8 . .
C9 C15 H15 109.8 . .
C14 C15 H15 109.8 . .
Sb1 F6 Ag1 132.6(3) . .
N4 C21 C8 178.2(6) . .
N5 C20 C12 179.2(6) 4_766 .
C20 N5 Ag1 169.9(4) 4_465 .
C21 N4 Ag1 162.9(5) . .
C8 O1 C7 106.6(4) . .
C8 O1 Ag1 135.9(3) . 1_655
C7 O1 Ag1 116.8(3) . 1_655
C12 O2 C13 107.6(4) . .
F5 Sb1 F1 90.6(5) . .
F5 Sb1 F2 177.3(3) . .
F1 Sb1 F2 89.0(3) . .
F5 Sb1 F3 87.0(3) . .
F1 Sb1 F3 87.4(3) . .
F2 Sb1 F3 90.3(2) . .
F5 Sb1 F6 93.6(3) . .
F1 Sb1 F6 92.0(4) . .
F2 Sb1 F6 89.1(2) . .
F3 Sb1 F6 179.1(3) . .
F5 Sb1 F4 94.8(4) . .
F1 Sb1 F4 170.1(4) . .
F2 Sb1 F4 85.2(3) . .
F3 Sb1 F4 84.7(3) . .
F6 Sb1 F4 95.9(4) . .

loop_
_geom_bond_atom_site_label_1
_geom_bond_atom_site_label_2
_geom_bond_distance
_geom_bond_site_symmetry_2
Ag1 N4 2.171(5) .
Ag1 N5 2.229(5) .
Ag1 F6 2.510(6) .
Ag1 O1 2.597(3) 1_455
C1 C6 1.394(7) .
C1 C2 1.399(7) .
C1 C13 1.495(7) .
C2 C3 1.380(8) .
C2 H2 0.9300 .
C3 C4 1.386(9) .
C3 H3 0.9300 .
C4 C5 1.387(8) .
C4 H4 0.9300 .
C5 C6 1.398(7) .
C5 H5 0.9300 .
C6 C7 1.491(7) .
C7 O1 1.465(6) .
C7 C15 1.527(7) .
C7 H7 0.9800 .
C8 O1 1.412(6) .
C8 C21 1.496(7) .
C8 C9 1.561(7) .
C8 H8 0.9800 .
C9 C10 1.532(7) .
C9 C15 1.545(7) .
C9 H9 0.9800 .
C10 C11 1.530(7) .
C10 H10A 0.9700 .
C10 H10B 0.9700 .
C11 C14 1.532(7) .
C11 C12 1.560(7) .
C11 H11 0.9800 .
C12 O2 1.403(6) .
C12 C20 1.485(7) .
C12 H12 0.9800 .
C13 O2 1.466(6) .
C13 C14 1.533(6) .
C13 H13 0.9800 .
C14 C15 1.555(6) .
C14 H14 0.9800 .
C15 H15 0.9800 .
F1 Sb1 1.831(5) .
F2 Sb1 1.875(5) .
F3 Sb1 1.877(4) .
F4 Sb1 1.887(6) .
F5 Sb1 1.826(6) .
F6 Sb1 1.878(5) .
C21 N4 1.125(7) .
C20 N5 1.136(7) 4_766
N5 C20 1.136(7) 4_465
O1 Ag1 2.597(3) 1_655
C17 O4 1.196(15) .
C17 H17A 0.9600 .
C17 H17B 0.9600 .
C17 H17C 0.9600 .
O4 H4A 0.8200 .

loop_
_geom_torsion_atom_site_label_1
_geom_torsion_atom_site_label_2
_geom_torsion_atom_site_label_3
_geom_torsion_atom_site_label_4
_geom_torsion
_geom_torsion_site_symmetry_1
_geom_torsion_site_symmetry_4
C6 C1 C2 C3 -2.1(8) . .
C13 C1 C2 C3 174.7(5) . .
C1 C2 C3 C4 2.5(9) . .
C2 C3 C4 C5 -1.0(9) . .
C3 C4 C5 C6 -1.0(9) . .
C2 C1 C6 C5 0.1(8) . .
C13 C1 C6 C5 -176.7(5) . .
C2 C1 C6 C7 179.6(5) . .
C13 C1 C6 C7 2.8(7) . .
C4 C5 C6 C1 1.4(8) . .
C4 C5 C6 C7 -178.1(5) . .
C1 C6 C7 O1 -85.1(5) . .
C5 C6 C7 O1 94.4(5) . .
C1 C6 C7 C15 31.5(6) . .
C5 C6 C7 C15 -149.0(5) . .
O1 C8 C9 C10 -104.2(5) . .
C21 C8 C9 C10 136.8(4) . .
O1 C8 C9 C15 12.1(5) . .
C21 C8 C9 C15 -106.9(4) . .
C15 C9 C10 C11 -19.7(5) . .
C8 C9 C10 C11 94.4(5) . .
C9 C10 C11 C14 21.2(6) . .
C9 C10 C11 C12 -93.8(5) . .
C10 C11 C12 O2 111.3(5) . .
C14 C11 C12 O2 -5.8(5) . .
C10 C11 C12 C20 -128.5(5) . .
C14 C11 C12 C20 114.4(4) . .
C6 C1 C13 O2 81.7(5) . .
C2 C1 C13 O2 -95.1(5) . .
C6 C1 C13 C14 -34.5(7) . .
C2 C1 C13 C14 148.7(5) . .
C10 C11 C14 C13 -137.2(4) . .
C12 C11 C14 C13 -15.1(5) . .
C10 C11 C14 C15 -14.5(5) . .
C12 C11 C14 C15 107.6(4) . .
O2 C13 C14 C11 30.4(5) . .
C1 C13 C14 C11 147.9(4) . .
O2 C13 C14 C15 -86.6(5) . .
C1 C13 C14 C15 30.9(6) . .
O1 C7 C15 C9 -30.8(4) . .
C6 C7 C15 C9 -149.8(4) . .
O1 C7 C15 C14 86.6(5) . .
C6 C7 C15 C14 -32.4(6) . .
C10 C9 C15 C7 133.6(4) . .
C8 C9 C15 C7 11.7(5) . .
C10 C9 C15 C14 10.7(5) . .
C8 C9 C15 C14 -111.2(4) . .
C11 C14 C15 C7 -113.7(4) . .
C13 C14 C15 C7 1.7(6) . .
C11 C14 C15 C9 2.3(5) . .
C13 C14 C15 C9 117.7(4) . .
N4 Ag1 F6 Sb1 57.1(6) . .
N5 Ag1 F6 Sb1 -155.0(5) . .
O1 Ag1 F6 Sb1 -74.9(6) 1_455 .
O1 C8 C21 N4 -137(21) . .
C9 C8 C21 N4 -19(21) . .
O2 C12 C20 N5 -162(100) . 4_766
C11 C12 C20 N5 79(54) . 4_766
N4 Ag1 N5 C20 -123(3) . 4_465
F6 Ag1 N5 C20 113(3) . 4_465
O1 Ag1 N5 C20 20(3) 1_455 4_465
C8 C21 N4 Ag1 -26(22) . .
N5 Ag1 N4 C21 165.4(15) . .
F6 Ag1 N4 C21 -71.3(16) . .
O1 Ag1 N4 C21 35.6(17) 1_455 .
C21 C8 O1 C7 86.9(5) . .
C9 C8 O1 C7 -32.7(5) . .
C21 C8 O1 Ag1 -103.5(4) . 1_655
C9 C8 O1 Ag1 136.9(3) . 1_655
C6 C7 O1 C8 164.8(4) . .
C15 C7 O1 C8 40.0(4) . .
C6 C7 O1 Ag1 -7.0(4) . 1_655
C15 C7 O1 Ag1 -131.9(3) . 1_655
C20 C12 O2 C13 -94.9(5) . .
C11 C12 O2 C13 25.8(5) . .
C1 C13 O2 C12 -159.4(4) . .
C14 C13 O2 C12 -35.5(5) . .
Ag1 F6 Sb1 F5 155.0(6) . .
Ag1 F6 Sb1 F1 64.3(6) . .
Ag1 F6 Sb1 F2 -24.7(6) . .
Ag1 F6 Sb1 F3 26(18) . .
Ag1 F6 Sb1 F4 -109.8(6) . .
